data_2241891
loop_
_publ_author_name
'Averkiev, Boris B.'
'Valencia, Bianca C.'
'Getmanenko, Yulia A.'
'Timofeeva, Tatiana V.'

_publ_section_title
;
 Crystal structure of <i>N</i>,<i>N</i>,<i>N</i>-triethylhydroxylammonium
 chloride
;
_journal_coeditor_code HB7617
_journal_issue 11
_journal_name_full 'Acta Crystallographica Section E'
_journal_page_first 1607
_journal_page_last 1609
_journal_paper_doi 10.1107/S2056989016016169
_journal_volume 72
_journal_year 2016
_chemical_formula_iupac 'C6 H16 N O +, Cl -'
_chemical_formula_moiety 'C6 H16 N O +, Cl -'
_chemical_formula_sum 'C6 H16 Cl N O'
_chemical_formula_weight 153.65
_chemical_name_systematic
;
<i>N</i>,<i>N</i>,<i>N</i>-Triethylhydroxylammonium chloride
;
_space_group_crystal_system orthorhombic
_space_group_IT_number 33
_space_group_name_Hall 'P 2c -2n'
_space_group_name_H-M_alt 'P n a 21'
_symmetry_space_group_name_Hall 'P 2c -2n'
_symmetry_space_group_name_H-M 'P n a 21'
_atom_sites_solution_hydrogens difmap
_audit_creation_method SHELXL-2014/7
_cell_angle_alpha 90
_cell_angle_beta 90
_cell_angle_gamma 90
_cell_formula_units_Z 4
_cell_length_a 12.816(5)
_cell_length_b 6.371(3)
_cell_length_c 10.439(4)
_cell_measurement_reflns_used 2230
_cell_measurement_temperature 215(2)
_cell_measurement_theta_max 32.34
_cell_measurement_theta_min 3.57
_cell_volume 852.4(6)
_computing_cell_refinement
;
SAINT (Bruker, 2008)
;
_computing_data_collection
;
APEX2 (Bruker, 2008)
;
_computing_data_reduction
;
SAINT (Bruker, 2008)
;
_computing_molecular_graphics
;
SHELXTL (Sheldrick, 2008)
;
_computing_publication_material
;
SHELXTL (Sheldrick, 2008)
;
_computing_structure_refinement
;
SHELXL2014 (Sheldrick, 2015)
;
_computing_structure_solution
;
SHELXS97 (Sheldrick, 2008)
;
_diffrn_ambient_temperature 215(2)
_diffrn_measured_fraction_theta_full 1.000
_diffrn_measured_fraction_theta_max 1.000
_diffrn_measurement_device_type 'Bruker APEXII CCD'
_diffrn_measurement_method '\f and \w scans'
_diffrn_radiation_type MoK\a
_diffrn_radiation_wavelength 0.71073
_diffrn_reflns_av_R_equivalents 0.0254
_diffrn_reflns_limit_h_max 18
_diffrn_reflns_limit_h_min -18
_diffrn_reflns_limit_k_max 8
_diffrn_reflns_limit_k_min -8
_diffrn_reflns_limit_l_max 14
_diffrn_reflns_limit_l_min -14
_diffrn_reflns_number 12103
_diffrn_reflns_theta_full 25.242
_diffrn_reflns_theta_max 30.0
_diffrn_reflns_theta_min 3.2
_exptl_absorpt_coefficient_mu 0.380
_exptl_absorpt_correction_T_max 0.746
_exptl_absorpt_correction_T_min 0.667
_exptl_absorpt_correction_type multi-scan
_exptl_absorpt_process_details
;
(SADABS; Bruker, 2008)
;
_exptl_crystal_colour colorless
_exptl_crystal_density_diffrn 1.197
_exptl_crystal_description plate
_exptl_crystal_F_000 336
_exptl_crystal_size_max 0.40
_exptl_crystal_size_mid 0.20
_exptl_crystal_size_min 0.05
_refine_diff_density_max 0.145
_refine_diff_density_min -0.140
_refine_ls_abs_structure_details
;
Flack <i>x</i> determined using 1146 quotients
[(<i>I</i>^+^)-(<i>I</i>^-^)]/[(<i>I</i>^+^)+(<i>I</i>^-^)]
(Parsons et al., 2013)
;
_refine_ls_abs_structure_Flack 0.046(15)
_refine_ls_extinction_method none
_refine_ls_goodness_of_fit_ref 1.039
_refine_ls_hydrogen_treatment refall
_refine_ls_matrix_type full
_refine_ls_number_parameters 146
_refine_ls_number_reflns 2484
_refine_ls_number_restraints 1
_refine_ls_restrained_S_all 1.039
_refine_ls_R_factor_all 0.0209
_refine_ls_R_factor_gt 0.0206
_refine_ls_shift/su_max 0.034
_refine_ls_shift/su_mean 0.006
_refine_ls_structure_factor_coef Fsqd
_refine_ls_weighting_details 'w=1/[\s^2^(Fo^2^)+(0.0429P)^2^+0.0129P] where P=(Fo^2^+2Fc^2^)/3'
_refine_ls_weighting_scheme calc
_refine_ls_wR_factor_gt 0.0560
_refine_ls_wR_factor_ref 0.0563
_reflns_number_gt 2447
_reflns_number_total 2484
_reflns_threshold_expression 'I > 2\s(I)'
_cod_data_source_file hb7617sup1.cif
_cod_data_source_block I
_cod_original_cell_volume 852.3(6)
_cod_database_code 2241891
_shelx_space_group_comment
;
The symmetry employed for this shelxl refinement is uniquely defined
by the following loop, which should always be used as a source of
symmetry information in preference to the above space-group names.
They are only intended as comments.
;

loop_
_space_group_symop_operation_xyz
'x, y, z'
'-x, -y, z+1/2'
'x+1/2, -y+1/2, z'
'-x+1/2, y+1/2, z+1/2'

loop_
_atom_site_type_symbol
_atom_site_label
_atom_site_fract_x
_atom_site_fract_y
_atom_site_fract_z
_atom_site_U_iso_or_equiv
_atom_site_adp_type
_atom_site_calc_flag
_atom_site_occupancy
Cl Cl1 0.35543(2) -0.08505(4) 0.50629(5) 0.03438(9) Uani d 1
O O1 0.47318(6) 0.30749(12) 0.48070(7) 0.02789(17) Uani d 1
H H1 0.4399(16) 0.188(4) 0.484(3) 0.060(6) Uiso d 1
N N1 0.53046(7) 0.29675(12) 0.36425(9) 0.02182(16) Uani d 1
C C1 0.45457(9) 0.28944(18) 0.25337(10) 0.0299(2) Uani d 1
H H1B 0.4138(19) 0.155(4) 0.269(2) 0.054(5) Uiso d 1
H H1A 0.4948(15) 0.269(3) 0.1798(16) 0.031(4) Uiso d 1
C C2 0.59511(9) 0.49467(16) 0.36668(10) 0.0269(2) Uani d 1
H H2B 0.5464(16) 0.599(3) 0.380(2) 0.038(5) Uiso d 1
H H2A 0.6374(13) 0.486(3) 0.4418(18) 0.028(4) Uiso d 1
C C3 0.59581(10) 0.09863(15) 0.36273(11) 0.0278(2) Uani d 1
H H3B 0.5446(14) -0.015(3) 0.358(2) 0.038(4) Uiso d 1
H H3A 0.6338(13) 0.106(3) 0.287(2) 0.030(4) Uiso d 1
C C4 0.38747(11) 0.4836(3) 0.24189(13) 0.0404(3) Uani d 1
H H4C 0.3582(16) 0.529(4) 0.320(2) 0.049(6) Uiso d 1
H H4B 0.4278(16) 0.602(3) 0.207(2) 0.040(5) Uiso d 1
H H4A 0.328(3) 0.450(5) 0.181(4) 0.086(10) Uiso d 1
C C5 0.66019(11) 0.5267(2) 0.24769(13) 0.0347(2) Uani d 1
H H5C 0.712(2) 0.420(4) 0.240(3) 0.077(8) Uiso d 1
H H5B 0.616(2) 0.543(4) 0.173(3) 0.064(7) Uiso d 1
H H5A 0.6950(19) 0.650(4) 0.252(2) 0.060(6) Uiso d 1
C C6 0.66688(14) 0.0771(2) 0.47737(14) 0.0392(3) Uani d 1
H H6C 0.7011(19) -0.051(4) 0.471(2) 0.054(6) Uiso d 1
H H6B 0.7175(18) 0.182(4) 0.478(3) 0.066(7) Uiso d 1
H H6A 0.6251(18) 0.078(3) 0.562(3) 0.044(6) Uiso d 1

loop_
_atom_site_aniso_label
_atom_site_aniso_U_11
_atom_site_aniso_U_22
_atom_site_aniso_U_33
_atom_site_aniso_U_12
_atom_site_aniso_U_13
_atom_site_aniso_U_23
Cl1 0.03250(14) 0.03626(14) 0.03439(14) -0.00604(8) -0.00249(12) 0.00905(11)
O1 0.0323(4) 0.0302(4) 0.0212(4) -0.0008(3) 0.0078(3) -0.0021(2)
N1 0.0231(4) 0.0232(3) 0.0192(3) -0.0007(3) 0.0026(3) -0.0014(3)
C1 0.0257(4) 0.0417(6) 0.0222(4) -0.0034(4) -0.0018(4) -0.0025(4)
C2 0.0306(5) 0.0230(4) 0.0269(5) -0.0050(3) -0.0005(4) -0.0003(4)
C3 0.0302(5) 0.0236(4) 0.0296(5) 0.0037(3) 0.0035(4) -0.0019(4)
C4 0.0291(6) 0.0589(8) 0.0333(6) 0.0091(5) -0.0011(5) 0.0093(6)
C5 0.0330(6) 0.0403(6) 0.0310(6) -0.0095(5) 0.0017(5) 0.0058(5)
C6 0.0396(6) 0.0409(7) 0.0371(8) 0.0117(5) -0.0027(5) 0.0067(5)

loop_
_atom_type_symbol
_atom_type_description
_atom_type_scat_dispersion_real
_atom_type_scat_dispersion_imag
_atom_type_scat_source
C C 0.0033 0.0016 'International Tables Vol C Tables 4.2.6.8 and 6.1.1.4'
H H 0.0000 0.0000 'International Tables Vol C Tables 4.2.6.8 and 6.1.1.4'
N N 0.0061 0.0033 'International Tables Vol C Tables 4.2.6.8 and 6.1.1.4'
O O 0.0106 0.0060 'International Tables Vol C Tables 4.2.6.8 and 6.1.1.4'
Cl Cl 0.1484 0.1585 'International Tables Vol C Tables 4.2.6.8 and 6.1.1.4'

loop_
_geom_angle_atom_site_label_1
_geom_angle_atom_site_label_2
_geom_angle_atom_site_label_3
_geom_angle
N1 O1 H1 104.2(17)
O1 N1 C2 103.23(7)
O1 N1 C1 108.89(8)
C2 N1 C1 113.06(8)
O1 N1 C3 109.55(8)
C2 N1 C3 113.13(8)
C1 N1 C3 108.77(8)
C4 C1 N1 113.66(10)
C4 C1 H1B 114.1(13)
N1 C1 H1B 103.7(14)
C4 C1 H1A 111.2(12)
N1 C1 H1A 106.2(12)
H1B C1 H1A 107.3(17)
N1 C2 C5 113.73(9)
N1 C2 H2B 103.4(11)
C5 C2 H2B 113.7(12)
N1 C2 H2A 106.1(12)
C5 C2 H2A 111.7(10)
H2B C2 H2A 107.5(17)
C6 C3 N1 113.62(9)
C6 C3 H3B 112.2(12)
N1 C3 H3B 104.2(11)
C6 C3 H3A 111.4(11)
N1 C3 H3A 104.8(11)
H3B C3 H3A 110.2(16)
C1 C4 H4C 114.1(16)
C1 C4 H4B 111.0(11)
H4C C4 H4B 107(2)
C1 C4 H4A 107.6(18)
H4C C4 H4A 108(3)
H4B C4 H4A 109(2)
C2 C5 H5C 111(2)
C2 C5 H5B 110.9(18)
H5C C5 H5B 115(3)
C2 C5 H5A 110.5(16)
H5C C5 H5A 106(2)
H5B C5 H5A 103(2)
C3 C6 H6C 107.9(16)
C3 C6 H6B 111.1(16)
H6C C6 H6B 108(2)
C3 C6 H6A 111.4(14)
H6C C6 H6A 108.0(19)
H6B C6 H6A 111(2)

loop_
_geom_bond_atom_site_label_1
_geom_bond_atom_site_label_2
_geom_bond_distance
N1 O1 1.4218(11)
O1 H1 0.87(2)
N1 C2 1.5090(13)
N1 C1 1.5126(14)
N1 C3 1.5148(13)
C1 C4 1.5113(19)
C1 H1B 1.01(2)
C1 H1A 0.934(18)
C2 C5 1.5101(18)
C2 H2B 0.921(19)
C2 H2A 0.955(18)
C3 C6 1.5103(19)
C3 H3B 0.977(19)
C3 H3A 0.93(2)
C4 H4C 0.94(3)
C4 H4B 0.987(19)
C4 H4A 1.02(4)
C5 H5C 0.96(3)
C5 H5B 0.97(3)
C5 H5A 0.91(3)
C6 H6C 0.93(2)
C6 H6B 0.93(2)
C6 H6A 1.03(3)

loop_
_geom_hbond_atom_site_label_D
_geom_hbond_atom_site_label_H
_geom_hbond_atom_site_label_A
_geom_hbond_site_symmetry_A
_geom_hbond_distance_DH
_geom_hbond_distance_HA
_geom_hbond_distance_DA
_geom_hbond_angle_DHA
O1 H1 Cl1 . 0.87(2) 2.06(2) 2.9330(12) 175(2)
C1 H1A Cl1 2_654 0.934(18) 2.888(19) 3.7786(15) 159.8(15)
C2 H2A Cl1 3 0.955(18) 2.943(17) 3.6859(16) 135.6(14)
C3 H3B Cl1 . 0.977(19) 2.911(19) 3.6203(16) 130.3(14)
C3 H3A Cl1 2_654 0.93(2) 2.93(2) 3.7740(19) 150.7(14)
C4 H4A Cl1 4_554 1.02(4) 2.98(4) 3.9913(18) 172(2)
C5 H5B O1 2_664 0.97(3) 2.50(3) 3.4359(18) 163(2)

loop_
_geom_torsion_atom_site_label_1
_geom_torsion_atom_site_label_2
_geom_torsion_atom_site_label_3
_geom_torsion_atom_site_label_4
_geom_torsion
O1 N1 C1 C4 62.86(11)
C2 N1 C1 C4 -51.26(13)
C3 N1 C1 C4 -177.82(10)
O1 N1 C2 C5 -176.96(9)
C1 N1 C2 C5 -59.47(12)
C3 N1 C2 C5 64.73(12)
O1 N1 C3 C6 -54.95(13)
C2 N1 C3 C6 59.62(13)
C1 N1 C3 C6 -173.87(10)

_cod_database_fobs_code 2241891
